data_7059725
loop_
_publ_author_name
'Jozef\'ikov\'a, Fl\'ora'
'Perontsis, Spyros'
'\<Simunkov\'a, Miriama'
'Barbierikov\'a, Zuzana'
'\<Svorc, L&#x2019;ubom\'ir'
'Valko, Marian'
'Psomas, George'
'Moncol&#x2019;, J\'an'

_publ_section_title
;
 Novel copper(ii) complexes with fenamates and isonicotinamide: structure
 and properties, and interactions with DNA and serum albumin
;
_journal_issue 29
_journal_name_full 'New Journal of Chemistry'
_journal_page_first 12827
_journal_page_last 12842
_journal_paper_doi 10.1039/D0NJ02007A
_journal_volume 44
_journal_year 2020
_chemical_formula_moiety 'C42 H40 Cu N6 O6'
_chemical_formula_sum 'C42 H40 Cu N6 O6'
_chemical_formula_weight 788.34
_space_group_crystal_system triclinic
_space_group_IT_number 2
_space_group_name_Hall '-P 1'
_space_group_name_H-M_alt 'P -1'
_atom_sites_solution_hydrogens geom
_atom_sites_solution_primary iterative
_audit_creation_date 2019-03-16
_audit_creation_method
;
Olex2 1.2
(compiled 2017.08.10 svn.r3458 for OlexSys, GUI svn.r5506)
;
_audit_update_record
;
2019-07-29 deposited with the CCDC.	2020-06-24 downloaded from the CCDC.
;
_cell_angle_alpha 86.028(2)
_cell_angle_beta 85.211(2)
_cell_angle_gamma 89.102(2)
_cell_formula_units_Z 1
_cell_length_a 7.5432(2)
_cell_length_b 8.0729(2)
_cell_length_c 14.8265(3)
_cell_measurement_reflns_used 37504
_cell_measurement_temperature 295
_cell_measurement_theta_max 71.76
_cell_measurement_theta_min 3.00
_cell_volume 897.51(4)
_computing_cell_refinement 'STOE X-AREA'
_computing_data_collection 'STOE X-AREA'
_computing_data_reduction 'STOE X-RED'
_computing_molecular_graphics 'Olex2 (Dolomanov et al., 2009)'
_computing_publication_material 'Olex2 (Dolomanov et al., 2009)'
_computing_structure_refinement 'ShelXL (Sheldrick, 2015)'
_computing_structure_solution
;
Superflip (Palatinus & Chapuis, 2007;Palatinus & van der Lee, 2008;
Palatinus et al., 2012)
;
_diffrn_ambient_temperature 295
_diffrn_detector 'Pilatus3R 300K'
_diffrn_detector_area_resol_mean 5.81
_diffrn_detector_type 'DECTRIS PILATUS3R 300K'
_diffrn_measured_fraction_theta_full 0.989
_diffrn_measured_fraction_theta_max 0.968
_diffrn_measurement_device 'Eulerian 4-circle diffractometer'
_diffrn_measurement_device_type 'Stoe StadiVari'
_diffrn_measurement_method '\w scans'
_diffrn_radiation_collimation '0.6 mm diameter'
_diffrn_radiation_monochromator 'Graded multilayer mirror'
_diffrn_radiation_polarisn_norm 270
_diffrn_radiation_type CuK\a
_diffrn_radiation_wavelength 1.54186
_diffrn_reflns_av_R_equivalents 0.0477
_diffrn_reflns_av_unetI/netI 0.0317
_diffrn_reflns_Laue_measured_fraction_full 0.989
_diffrn_reflns_Laue_measured_fraction_max 0.968
_diffrn_reflns_limit_h_max 9
_diffrn_reflns_limit_h_min -8
_diffrn_reflns_limit_k_max 5
_diffrn_reflns_limit_k_min -9
_diffrn_reflns_limit_l_max 16
_diffrn_reflns_limit_l_min -18
_diffrn_reflns_number 32730
_diffrn_reflns_point_group_measured_fraction_full 0.989
_diffrn_reflns_point_group_measured_fraction_max 0.968
_diffrn_reflns_theta_full 67.686
_diffrn_reflns_theta_max 71.256
_diffrn_reflns_theta_min 2.998
_diffrn_source 'Genix3D Cu HF'
_diffrn_source_current 0.600
_diffrn_source_power 0.030
_diffrn_source_voltage 50
_exptl_absorpt_coefficient_mu 1.352
_exptl_absorpt_correction_T_max 0.851
_exptl_absorpt_correction_T_min 0.847
_exptl_absorpt_correction_type multi-scan
_exptl_absorpt_process_details
'STOE LANA, J. Koziskova, F. Hahn, J. Richter, J. Kozisek, Acta Chimica Slovaca, vol. 9, no. 2, 2016, pp. 136 - 140.'
_exptl_crystal_colour green
_exptl_crystal_colour_primary green
_exptl_crystal_density_diffrn 1.459
_exptl_crystal_description plate
_exptl_crystal_F_000 411
_exptl_crystal_size_max 0.11
_exptl_crystal_size_mid 0.1
_exptl_crystal_size_min 0.05
_refine_diff_density_max 0.365
_refine_diff_density_min -0.375
_refine_diff_density_rms 0.049
_refine_ls_extinction_method none
_refine_ls_goodness_of_fit_ref 0.936
_refine_ls_hydrogen_treatment constr
_refine_ls_matrix_type full
_refine_ls_number_parameters 252
_refine_ls_number_reflns 3372
_refine_ls_number_restraints 0
_refine_ls_restrained_S_all 0.936
_refine_ls_R_factor_all 0.0412
_refine_ls_R_factor_gt 0.0340
_refine_ls_shift/su_max 0.000
_refine_ls_shift/su_mean 0.000
_refine_ls_structure_factor_coef Fsqd
_refine_ls_weighting_details 'w=1/[\s^2^(Fo^2^)+(0.0620P)^2^] where P=(Fo^2^+2Fc^2^)/3'
_refine_ls_weighting_scheme calc
_refine_ls_wR_factor_gt 0.0864
_refine_ls_wR_factor_ref 0.0883
_reflns_Friedel_coverage 0.000
_reflns_number_gt 2721
_reflns_number_total 3372
_reflns_threshold_expression 'I > 2\s(I)'
_cod_data_source_file d0nj02007a2.cif
_cod_data_source_block 3
_cod_depositor_comments
;Adding full bibliography for 7059721--7059725.cif.

 Adding full bibliography for 7059721--7059725.cif.
;
_cod_database_code 7059725
_shelx_shelxl_version_number 2018/3
_shelx_space_group_comment
;
The symmetry employed for this shelxl refinement is uniquely defined
by the following loop, which should always be used as a source of
symmetry information in preference to the above space-group names.
They are only intended as comments.
;
_shelx_estimated_absorpt_t_max 0.935
_shelx_estimated_absorpt_t_min 0.866
_olex2_refinement_description
;
1. Fixed Uiso
 At 1.2 times of:
  All C(H) groups, All N(H) groups, All N(H,H) groups
 At 1.5 times of:
  All C(H,H,H) groups
2.a Aromatic/amide H refined with riding coordinates:
 N3(H3), C5(H5), C4(H4), C2(H2), C1(H1), C10(H10), C11(H11), C12(H12),
 C13(H13), C17(H17), C18(H18), C19(H19)
2.b X=CH2 refined with riding coordinates:
 N2(H2A,H2B)
2.c Idealised Me refined as rotating group:
 C20(H20A,H20B,H20C), C21(H21A,H21B,H21C)
;
_olex2_submission_special_instructions 'No special instructions were received'

loop_
_space_group_symop_operation_xyz
'x, y, z'
'-x, -y, -z'

loop_
_atom_site_label
_atom_site_type_symbol
_atom_site_fract_x
_atom_site_fract_y
_atom_site_fract_z
_atom_site_U_iso_or_equiv
_atom_site_adp_type
_atom_site_occupancy
_atom_site_site_symmetry_order
_atom_site_calc_flag
_atom_site_refinement_flags_posn
_atom_site_refinement_flags_adp
_atom_site_refinement_flags_occupancy
_atom_site_disorder_assembly
_atom_site_disorder_group
Cu1 Cu 0.000000 0.500000 0.500000 0.03410(13) Uani 1 2 d S T P . .
O1 O 0.15637(16) 0.51645(15) 0.38530(8) 0.0374(3) Uani 1 1 d . . . . .
O2 O -0.06884(17) 0.35767(16) 0.36380(9) 0.0416(3) Uani 1 1 d . . . . .
O3 O 0.6515(2) -0.0569(2) 0.63218(11) 0.0602(4) Uani 1 1 d . . . . .
N1 N 0.1466(2) 0.30716(18) 0.54623(10) 0.0365(3) Uani 1 1 d . . . . .
N2 N 0.4249(2) -0.2361(2) 0.66088(13) 0.0549(5) Uani 1 1 d . . . . .
H2A H 0.493878 -0.316721 0.677006 0.066 Uiso 1 1 calc R . . . .
H2B H 0.312242 -0.251607 0.661596 0.066 Uiso 1 1 calc R . . . .
N3 N 0.3925(2) 0.6019(2) 0.24731(10) 0.0413(4) Uani 1 1 d . . . . .
H3 H 0.377303 0.588136 0.305464 0.050 Uiso 1 1 calc R . . . .
C5 C 0.0780(3) 0.1622(2) 0.57933(14) 0.0427(4) Uani 1 1 d . . . . .
H5 H -0.044630 0.149063 0.582325 0.051 Uiso 1 1 calc R . . . .
C4 C 0.1815(3) 0.0314(2) 0.60924(14) 0.0456(5) Uani 1 1 d . . . . .
H4 H 0.128795 -0.068105 0.631777 0.055 Uiso 1 1 calc R . . . .
C3 C 0.3639(2) 0.0480(2) 0.60571(12) 0.0381(4) Uani 1 1 d . . . . .
C2 C 0.4341(3) 0.2001(2) 0.57288(13) 0.0427(4) Uani 1 1 d . . . . .
H2 H 0.555958 0.217702 0.570605 0.051 Uiso 1 1 calc R . . . .
C1 C 0.3222(3) 0.3244(2) 0.54378(14) 0.0439(4) Uani 1 1 d . . . . .
H1 H 0.371247 0.425496 0.521304 0.053 Uiso 1 1 calc R . . . .
C6 C 0.4929(3) -0.0867(3) 0.63467(13) 0.0451(5) Uani 1 1 d . . . . .
C7 C 0.0706(2) 0.4309(2) 0.33312(12) 0.0328(4) Uani 1 1 d . . . . .
C8 C 0.1355(2) 0.4260(2) 0.23625(11) 0.0307(4) Uani 1 1 d . . . . .
C9 C 0.2850(2) 0.5173(2) 0.19609(11) 0.0315(4) Uani 1 1 d . . . . .
C10 C 0.3238(2) 0.5160(2) 0.10205(12) 0.0378(4) Uani 1 1 d . . . . .
H10 H 0.420343 0.576047 0.074633 0.045 Uiso 1 1 calc R . . . .
C11 C 0.2232(3) 0.4284(2) 0.04952(13) 0.0418(4) Uani 1 1 d . . . . .
H11 H 0.250601 0.431593 -0.012896 0.050 Uiso 1 1 calc R . . . .
C12 C 0.0804(3) 0.3350(2) 0.08877(13) 0.0427(4) Uani 1 1 d . . . . .
H12 H 0.014027 0.272969 0.053378 0.051 Uiso 1 1 calc R . . . .
C13 C 0.0388(2) 0.3357(2) 0.18051(13) 0.0377(4) Uani 1 1 d . . . . .
H13 H -0.057476 0.273706 0.206582 0.045 Uiso 1 1 calc R . . . .
C14 C 0.5288(2) 0.7121(2) 0.20730(12) 0.0348(4) Uani 1 1 d . . . . .
C15 C 0.4882(2) 0.8699(2) 0.17017(13) 0.0388(4) Uani 1 1 d . . . . .
C16 C 0.6284(3) 0.9722(2) 0.13249(14) 0.0419(4) Uani 1 1 d . . . . .
C17 C 0.8016(2) 0.9128(2) 0.13336(14) 0.0448(5) Uani 1 1 d . . . . .
H17 H 0.894357 0.980647 0.108696 0.054 Uiso 1 1 calc R . . . .
C18 C 0.8398(2) 0.7571(2) 0.16952(14) 0.0454(5) Uani 1 1 d . . . . .
H18 H 0.957086 0.719551 0.168781 0.054 Uiso 1 1 calc R . . . .
C19 C 0.7030(2) 0.6559(2) 0.20717(13) 0.0398(4) Uani 1 1 d . . . . .
H19 H 0.727959 0.550259 0.232354 0.048 Uiso 1 1 calc R . . . .
C20 C 0.2986(3) 0.9301(3) 0.16984(18) 0.0572(6) Uani 1 1 d . . . . .
H20A H 0.261233 0.929819 0.109519 0.086 Uiso 1 1 calc GR . . . .
H20B H 0.289829 1.040830 0.189652 0.086 Uiso 1 1 calc GR . . . .
H20C H 0.223620 0.857925 0.210142 0.086 Uiso 1 1 calc GR . . . .
C21 C 0.5922(3) 1.1437(3) 0.09183(19) 0.0640(6) Uani 1 1 d . . . . .
H21A H 0.515055 1.137057 0.043926 0.096 Uiso 1 1 calc GR . . . .
H21B H 0.702329 1.193837 0.067823 0.096 Uiso 1 1 calc GR . . . .
H21C H 0.536224 1.209721 0.137745 0.096 Uiso 1 1 calc GR . . . .

loop_
_atom_site_aniso_label
_atom_site_aniso_U_11
_atom_site_aniso_U_22
_atom_site_aniso_U_33
_atom_site_aniso_U_23
_atom_site_aniso_U_13
_atom_site_aniso_U_12
Cu1 0.0361(2) 0.0338(2) 0.0314(2) 0.00126(14) 0.00084(14) -0.00329(14)
O1 0.0384(7) 0.0421(7) 0.0313(6) -0.0020(5) -0.0005(5) -0.0075(5)
O2 0.0389(7) 0.0413(7) 0.0432(7) 0.0007(5) 0.0040(5) -0.0100(5)
O3 0.0417(9) 0.0666(10) 0.0745(11) -0.0051(8) -0.0179(7) 0.0026(7)
N1 0.0377(9) 0.0379(8) 0.0335(8) -0.0002(6) -0.0012(6) -0.0044(6)
N2 0.0504(10) 0.0474(10) 0.0657(12) 0.0086(8) -0.0096(9) 0.0075(7)
N3 0.0360(8) 0.0575(10) 0.0308(8) -0.0041(7) -0.0009(6) -0.0172(7)
C5 0.0354(10) 0.0389(10) 0.0527(11) 0.0034(8) -0.0022(8) -0.0052(7)
C4 0.0420(11) 0.0367(10) 0.0570(12) 0.0052(8) -0.0041(9) -0.0057(7)
C3 0.0395(10) 0.0413(10) 0.0343(9) -0.0053(7) -0.0058(7) -0.0016(7)
C2 0.0352(10) 0.0469(11) 0.0467(11) -0.0029(8) -0.0053(8) -0.0084(8)
C1 0.0407(11) 0.0404(11) 0.0501(11) 0.0023(8) -0.0031(8) -0.0093(8)
C6 0.0458(12) 0.0514(12) 0.0392(11) -0.0053(8) -0.0093(8) 0.0052(8)
C7 0.0316(9) 0.0290(9) 0.0368(9) 0.0024(7) -0.0014(7) 0.0005(6)
C8 0.0286(8) 0.0287(9) 0.0345(9) 0.0002(6) -0.0039(7) 0.0010(6)
C9 0.0264(8) 0.0330(9) 0.0351(9) -0.0004(7) -0.0042(7) -0.0002(6)
C10 0.0332(10) 0.0455(11) 0.0338(10) -0.0012(7) 0.0006(7) -0.0052(7)
C11 0.0432(11) 0.0503(11) 0.0323(10) -0.0051(8) -0.0038(8) -0.0020(8)
C12 0.0410(11) 0.0465(11) 0.0423(11) -0.0083(8) -0.0086(8) -0.0081(8)
C13 0.0348(9) 0.0350(10) 0.0435(11) -0.0019(7) -0.0033(8) -0.0062(7)
C14 0.0294(9) 0.0422(10) 0.0336(9) -0.0047(7) -0.0040(7) -0.0078(7)
C15 0.0309(9) 0.0433(11) 0.0442(10) -0.0084(8) -0.0104(7) -0.0009(7)
C16 0.0393(10) 0.0371(10) 0.0507(11) -0.0016(8) -0.0131(8) -0.0039(7)
C17 0.0324(10) 0.0440(11) 0.0580(12) 0.0012(9) -0.0053(8) -0.0118(7)
C18 0.0256(9) 0.0468(11) 0.0638(13) 0.0001(9) -0.0063(8) -0.0015(7)
C19 0.0347(10) 0.0374(10) 0.0471(11) 0.0018(8) -0.0066(8) -0.0026(7)
C20 0.0352(11) 0.0617(14) 0.0771(16) -0.0116(11) -0.0136(10) 0.0079(9)
C21 0.0618(14) 0.0442(13) 0.0870(18) 0.0088(11) -0.0223(12) -0.0033(10)

loop_
_atom_type_symbol
_atom_type_description
_atom_type_scat_dispersion_real
_atom_type_scat_dispersion_imag
_atom_type_scat_source
C C 0.0181 0.0091 'International Tables Vol C Tables 4.2.6.8 and 6.1.1.4'
H H 0.0000 0.0000 'International Tables Vol C Tables 4.2.6.8 and 6.1.1.4'
Cu Cu -1.9646 0.5888 'International Tables Vol C Tables 4.2.6.8 and 6.1.1.4'
N N 0.0311 0.0180 'International Tables Vol C Tables 4.2.6.8 and 6.1.1.4'
O O 0.0492 0.0322 'International Tables Vol C Tables 4.2.6.8 and 6.1.1.4'

loop_
_geom_angle_atom_site_label_1
_geom_angle_atom_site_label_2
_geom_angle_atom_site_label_3
_geom_angle
_geom_angle_site_symmetry_1
_geom_angle_site_symmetry_3
_geom_angle_publ_flag
O1 Cu1 O1 180.00(6) . 2_566 ?
O1 Cu1 O2 57.68(4) . . ?
O1 Cu1 O2 122.32(4) 2_566 . ?
O1 Cu1 O2 57.68(4) 2_566 2_566 ?
O1 Cu1 O2 122.32(4) . 2_566 ?
O1 Cu1 N1 89.92(5) . . ?
O1 Cu1 N1 90.08(5) 2_566 . ?
O1 Cu1 N1 90.08(5) . 2_566 ?
O1 Cu1 N1 89.92(5) 2_566 2_566 ?
O2 Cu1 O2 180.0 2_566 . ?
N1 Cu1 O2 92.63(5) 2_566 2_566 ?
N1 Cu1 O2 87.37(5) 2_566 . ?
N1 Cu1 O2 92.63(5) . . ?
N1 Cu1 O2 87.37(5) . 2_566 ?
N1 Cu1 N1 180.0 . 2_566 ?
C7 O1 Cu1 102.08(10) . . ?
C7 O2 Cu1 80.11(10) . . ?
C5 N1 Cu1 123.70(13) . . ?
C1 N1 Cu1 118.47(12) . . ?
C1 N1 C5 117.82(16) . . ?
H2A N2 H2B 120.0 . . ?
C6 N2 H2A 120.0 . . ?
C6 N2 H2B 120.0 . . ?
C9 N3 H3 118.8 . . ?
C9 N3 C14 122.42(14) . . ?
C14 N3 H3 118.8 . . ?
N1 C5 H5 118.7 . . ?
N1 C5 C4 122.57(18) . . ?
C4 C5 H5 118.7 . . ?
C5 C4 H4 120.1 . . ?
C5 C4 C3 119.79(17) . . ?
C3 C4 H4 120.1 . . ?
C4 C3 C2 117.35(17) . . ?
C4 C3 C6 125.14(17) . . ?
C2 C3 C6 117.51(17) . . ?
C3 C2 H2 120.3 . . ?
C1 C2 C3 119.41(17) . . ?
C1 C2 H2 120.3 . . ?
N1 C1 C2 123.04(17) . . ?
N1 C1 H1 118.5 . . ?
C2 C1 H1 118.5 . . ?
O3 C6 N2 123.13(19) . . ?
O3 C6 C3 119.86(19) . . ?
N2 C6 C3 117.00(18) . . ?
O1 C7 C8 119.21(14) . . ?
O2 C7 O1 120.01(16) . . ?
O2 C7 C8 120.74(16) . . ?
C9 C8 C7 123.17(15) . . ?
C13 C8 C7 118.35(15) . . ?
C13 C8 C9 118.36(16) . . ?
N3 C9 C8 121.71(15) . . ?
N3 C9 C10 120.15(15) . . ?
C10 C9 C8 118.12(15) . . ?
C9 C10 H10 119.2 . . ?
C11 C10 C9 121.63(16) . . ?
C11 C10 H10 119.2 . . ?
C10 C11 H11 119.8 . . ?
C10 C11 C12 120.47(17) . . ?
C12 C11 H11 119.8 . . ?
C11 C12 H12 120.5 . . ?
C13 C12 C11 118.93(17) . . ?
C13 C12 H12 120.5 . . ?
C8 C13 H13 118.8 . . ?
C12 C13 C8 122.44(16) . . ?
C12 C13 H13 118.8 . . ?
C15 C14 N3 121.49(16) . . ?
C19 C14 N3 117.40(16) . . ?
C19 C14 C15 121.11(16) . . ?
C14 C15 C16 118.58(16) . . ?
C14 C15 C20 120.93(18) . . ?
C16 C15 C20 120.49(18) . . ?
C15 C16 C21 120.83(18) . . ?
C17 C16 C15 119.11(17) . . ?
C17 C16 C21 120.07(18) . . ?
C16 C17 H17 119.1 . . ?
C18 C17 C16 121.78(17) . . ?
C18 C17 H17 119.1 . . ?
C17 C18 H18 120.2 . . ?
C17 C18 C19 119.56(17) . . ?
C19 C18 H18 120.2 . . ?
C14 C19 H19 120.1 . . ?
C18 C19 C14 119.86(17) . . ?
C18 C19 H19 120.1 . . ?
C15 C20 H20A 109.5 . . ?
C15 C20 H20B 109.5 . . ?
C15 C20 H20C 109.5 . . ?
H20A C20 H20B 109.5 . . ?
H20A C20 H20C 109.5 . . ?
H20B C20 H20C 109.5 . . ?
C16 C21 H21A 109.5 . . ?
C16 C21 H21B 109.5 . . ?
C16 C21 H21C 109.5 . . ?
H21A C21 H21B 109.5 . . ?
H21A C21 H21C 109.5 . . ?
H21B C21 H21C 109.5 . . ?

loop_
_geom_bond_atom_site_label_1
_geom_bond_atom_site_label_2
_geom_bond_distance
_geom_bond_site_symmetry_2
_geom_bond_publ_flag
Cu1 O1 1.9849(12) . ?
Cu1 O1 1.9849(12) 2_566 ?
Cu1 O2 2.4865(13) . ?
Cu1 O2 2.4865(13) 2_566 ?
Cu1 N1 2.0101(15) . ?
Cu1 N1 2.0101(15) 2_566 ?
O1 C7 1.291(2) . ?
O2 C7 1.251(2) . ?
O3 C6 1.221(3) . ?
N1 C5 1.332(2) . ?
N1 C1 1.331(2) . ?
N2 H2A 0.8600 . ?
N2 H2B 0.8600 . ?
N2 C6 1.338(3) . ?
N3 H3 0.8600 . ?
N3 C9 1.375(2) . ?
N3 C14 1.434(2) . ?
C5 H5 0.9300 . ?
C5 C4 1.374(3) . ?
C4 H4 0.9300 . ?
C4 C3 1.381(3) . ?
C3 C2 1.385(3) . ?
C3 C6 1.512(3) . ?
C2 H2 0.9300 . ?
C2 C1 1.371(3) . ?
C1 H1 0.9300 . ?
C7 C8 1.481(2) . ?
C8 C9 1.422(2) . ?
C8 C13 1.396(2) . ?
C9 C10 1.401(2) . ?
C10 H10 0.9300 . ?
C10 C11 1.369(3) . ?
C11 H11 0.9300 . ?
C11 C12 1.388(3) . ?
C12 H12 0.9300 . ?
C12 C13 1.370(3) . ?
C13 H13 0.9300 . ?
C14 C15 1.393(3) . ?
C14 C19 1.383(3) . ?
C15 C16 1.406(3) . ?
C15 C20 1.503(3) . ?
C16 C17 1.385(3) . ?
C16 C21 1.501(3) . ?
C17 H17 0.9300 . ?
C17 C18 1.368(3) . ?
C18 H18 0.9300 . ?
C18 C19 1.383(3) . ?
C19 H19 0.9300 . ?
C20 H20A 0.9600 . ?
C20 H20B 0.9600 . ?
C20 H20C 0.9600 . ?
C21 H21A 0.9600 . ?
C21 H21B 0.9600 . ?
C21 H21C 0.9600 . ?

loop_
_geom_hbond_atom_site_label_D
_geom_hbond_atom_site_label_H
_geom_hbond_atom_site_label_A
_geom_hbond_distance_DH
_geom_hbond_distance_HA
_geom_hbond_distance_DA
_geom_hbond_angle_DHA
_geom_hbond_site_symmetry_A
_geom_hbond_publ_flag
N2 H2B O2 0.86 2.11 2.934(2) 160.0 2_556 yes
N3 H3 O1 0.86 2.03 2.6585(19) 129.3 . yes

loop_
_geom_torsion_atom_site_label_1
_geom_torsion_atom_site_label_2
_geom_torsion_atom_site_label_3
_geom_torsion_atom_site_label_4
_geom_torsion
_geom_torsion_site_symmetry_1
_geom_torsion_site_symmetry_2
_geom_torsion_site_symmetry_3
_geom_torsion_site_symmetry_4
_geom_torsion_publ_flag
Cu1 O1 C7 O2 -3.75(18) . . . . ?
Cu1 O1 C7 C8 173.98(12) . . . . ?
Cu1 O2 C7 O1 2.97(14) . . . . ?
Cu1 O2 C7 C8 -174.72(15) . . . . ?
Cu1 N1 C5 C4 178.97(15) . . . . ?
Cu1 N1 C1 C2 -179.40(15) . . . . ?
O1 C7 C8 C9 -2.7(2) . . . . ?
O1 C7 C8 C13 -178.66(15) . . . . ?
O2 C7 C8 C9 174.96(15) . . . . ?
O2 C7 C8 C13 -1.0(2) . . . . ?
N1 C5 C4 C3 0.2(3) . . . . ?
N3 C9 C10 C11 177.78(17) . . . . ?
N3 C14 C15 C16 179.61(16) . . . . ?
N3 C14 C15 C20 -0.6(3) . . . . ?
N3 C14 C19 C18 -179.96(17) . . . . ?
C5 N1 C1 C2 0.6(3) . . . . ?
C5 C4 C3 C2 1.1(3) . . . . ?
C5 C4 C3 C6 -178.80(18) . . . . ?
C4 C3 C2 C1 -1.5(3) . . . . ?
C4 C3 C6 O3 -177.1(2) . . . . ?
C4 C3 C6 N2 4.0(3) . . . . ?
C3 C2 C1 N1 0.7(3) . . . . ?
C2 C3 C6 O3 3.1(3) . . . . ?
C2 C3 C6 N2 -175.92(18) . . . . ?
C1 N1 C5 C4 -1.0(3) . . . . ?
C6 C3 C2 C1 178.41(17) . . . . ?
C7 C8 C9 N3 7.6(2) . . . . ?
C7 C8 C9 C10 -173.85(15) . . . . ?
C7 C8 C13 C12 174.63(16) . . . . ?
C8 C9 C10 C11 -0.7(3) . . . . ?
C9 N3 C14 C15 75.9(2) . . . . ?
C9 N3 C14 C19 -104.3(2) . . . . ?
C9 C8 C13 C12 -1.5(3) . . . . ?
C9 C10 C11 C12 -1.3(3) . . . . ?
C10 C11 C12 C13 1.9(3) . . . . ?
C11 C12 C13 C8 -0.5(3) . . . . ?
C13 C8 C9 N3 -176.43(16) . . . . ?
C13 C8 C9 C10 2.1(2) . . . . ?
C14 N3 C9 C8 -171.45(16) . . . . ?
C14 N3 C9 C10 10.1(3) . . . . ?
C14 C15 C16 C17 0.1(3) . . . . ?
C14 C15 C16 C21 -179.80(19) . . . . ?
C15 C14 C19 C18 -0.1(3) . . . . ?
C15 C16 C17 C18 0.3(3) . . . . ?
C16 C17 C18 C19 -0.6(3) . . . . ?
C17 C18 C19 C14 0.6(3) . . . . ?
C19 C14 C15 C16 -0.2(3) . . . . ?
C19 C14 C15 C20 179.55(18) . . . . ?
C20 C15 C16 C17 -179.62(19) . . . . ?
C20 C15 C16 C21 0.5(3) . . . . ?
C21 C16 C17 C18 -179.8(2) . . . . ?
